data_2107201
loop_
_publ_author_name
'Tourne, G.F.'
'Tourne, C.M.'
'Schouten, A.'

_publ_section_title
;
 Plomb(II)undecatungstogallate(III)(7-) de Potassium Hexadecahydrate
;
_journal_name_full 'Acta Crystallographica B (24,1968-38,1982)'
_journal_page_first 1414
_journal_page_last 1418
_journal_volume 38
_journal_year 1982
_chemical_formula_sum 'Ga H32 K7 O55 Pb W11'
_chemical_name_systematic 'K7 Ga Pb W11 O39 (H2 O)16'
_space_group_IT_number 62
_symmetry_space_group_name_Hall '-P 2ac 2n'
_symmetry_space_group_name_H-M 'P n m a'
_cell_angle_alpha 90
_cell_angle_beta 90
_cell_angle_gamma 90
_cell_formula_units_Z 4
_cell_length_a 13.809
_cell_length_b 15.087
_cell_length_c 25.184
_cell_volume 5246.743
_citation_journal_id_ASTM ACBCAR
_cod_data_source_file Tourne_ACBCAR_1982_1736.cif
_cod_data_source_block H32Ga1K7O55Pb1W11
_cod_original_cell_volume 5246.744
_cod_original_formula_sum 'H32 Ga1 K7 O55 Pb1 W11'
_cod_database_code 2107201

loop_
_symmetry_equiv_pos_as_xyz
x,y,z
-x+1/2,-y,z+1/2
x+1/2,-y+1/2,-z+1/2
-x,y+1/2,-z
-x,-y,-z
x-1/2,y,-z-1/2
-x-1/2,y-1/2,z-1/2
x,-y-1/2,z

loop_
_atom_site_label
_atom_site_type_symbol
_atom_site_fract_x
_atom_site_fract_y
_atom_site_fract_z
_atom_site_occupancy
_atom_site_U_iso_or_equiv
W5 W+6 0.4886 0.25 0.4889 1 0.0
O20 O-2 0.2407 0.25 0.5111 1 0.0
K5 K+1 0.7654 0.75 0.0836 1 0.0
O32 O-2 0.2554 0.5838 0.2186 1 0.0
O7 O-2 0.107 0.3498 0.3283 1 0.0
O5 O-2 0.4787 0.3491 0.3113 1 0.0
O15 O-2 -0.0177 0.4148 0.4121 1 0.0
O8 O-2 0.6285 0.4344 0.3651 1 0.0
O13 O-2 0.4393 0.25 0.4025 1 0.0
O27 O-2 0.6245 0.6159 0.1714 1 0.0
O21 O-2 0.32 0.5882 0.3829 1 0.0
O14 O-2 0.2595 0.3446 0.4121 1 0.0
K3 K+1 -0.0919 0.25 0.4704 1 0.0
W3 W+6 0.3063 0.4812 0.3911 1 0.0
K2 K+1 0.6063 0.4988 0.2373 1 0.0
O11 O-2 0.1595 0.4816 0.3916 1 0.0
Ga1 Ga+3 0.3134 0.25 0.3838 1 0.0
W6 W+6 0.2552 0.3734 0.5029 1 0.0
W2 W+6 0.5377 0.3598 0.3769 1 0.0
O6 O-2 0.3141 0.4342 0.3194 1 0.0
O23 O-2 0.2504 0.4158 0.5683 1 0.0
O24 O-2 0.7569 0.1447 0.4861 1 0.0
O25 O-2 0.8214 0.25 0.3728 1 0.0
O31 O-2 0.4191 0.75 0.3426 1 0.0
O9 O-2 0.6104 0.25 0.3652 1 0.0
O4 O-2 0.3083 0.25 0.3098 1 0.0
O3 O-2 0.3951 0.25 0.2315 1 0.0
W4 W+6 0.0998 0.3712 0.3995 1 0.0
O17 O-2 0.2928 0.4823 0.4682 1 0.0
O2 O-2 0.2391 0.3552 0.2321 1 0.0
O26 O-2 0.5475 0.6271 0.0542 1 0.0
O18 O-2 0.1333 0.3965 0.4793 1 0.0
W1 W+6 0.3532 0.3587 0.2635 1 0.0
O30 O-2 0.114 0.75 0.3688 1 0.0
O19 O-2 0.3952 0.3358 0.4991 1 0.0
O16 O-2 0.5694 0.3424 0.4536 1 0.0
Pb1 Pb+2 0.1064 0.25 0.2555 1 0.0
O12 O-2 0.0869 0.25 0.4167 1 0.0
O1 O-2 0.4182 0.436 0.2244 1 0.0
K1 K+1 0.5 0.5 0.5 1 0.0
O28 O-2 0.5722 0.6551 0.3679 1 0.0
O22 O-2 0.5512 0.25 0.5519 1 0.0
O29 O-2 0.6172 0.5971 0.314 1 0.0
K4 K+1 0.317 0.4588 0.1318 1 0.0
O10 O-2 0.4377 0.4363 0.4008 1 0.0
